data_7201235
loop_
_publ_author_name
'Rajput, Lalit'
'Biradha, Kumar'

_publ_section_title
;
 Robust hydrogen bonding synthon in one-dimensional and two-dimensional
 coordination polymers of pyridine-appended reverse amides and amides
;
_journal_issue 7
_journal_name_full CrystEngComm
_journal_page_first 1220
_journal_paper_doi 10.1039/b906285h
_journal_volume 11
_journal_year 2009
_chemical_formula_sum 'C52 H38 Cu N12 O4 S2'
_chemical_formula_weight 1022.60
_chemical_name_systematic
;
?
;
_space_group_IT_number 2
_symmetry_cell_setting triclinic
_symmetry_space_group_name_Hall '-P 1'
_symmetry_space_group_name_H-M 'P -1'
_atom_sites_solution_hydrogens geom
_atom_sites_solution_primary direct
_atom_sites_solution_secondary difmap
_audit_creation_method SHELXL-97
_cell_angle_alpha 75.664(3)
_cell_angle_beta 85.553(3)
_cell_angle_gamma 85.294(3)
_cell_formula_units_Z 1
_cell_length_a 8.1942(7)
_cell_length_b 10.0010(9)
_cell_length_c 14.8220(13)
_cell_measurement_reflns_used 4555
_cell_measurement_temperature 293(2)
_cell_measurement_theta_max 26.00
_cell_measurement_theta_min 1.42
_cell_volume 1170.81(18)
_computing_structure_refinement 'SHELXL-97 (Sheldrick, 1997)'
_computing_structure_solution 'SHELXS-97 (Sheldrick, 1990)'
_diffrn_ambient_temperature 293(2)
_diffrn_measured_fraction_theta_full 0.989
_diffrn_measured_fraction_theta_max 0.989
_diffrn_measurement_device_type 'Bruker-APEX-2 CCD area detector'
_diffrn_measurement_method hemisphere
_diffrn_radiation_monochromator graphite
_diffrn_radiation_source 'fine-focus sealed tube'
_diffrn_radiation_type MoK\a
_diffrn_radiation_wavelength 0.71073
_diffrn_reflns_av_R_equivalents 0.0496
_diffrn_reflns_av_sigmaI/netI 0.0584
_diffrn_reflns_limit_h_max 9
_diffrn_reflns_limit_h_min -10
_diffrn_reflns_limit_k_max 12
_diffrn_reflns_limit_k_min -12
_diffrn_reflns_limit_l_max 18
_diffrn_reflns_limit_l_min -18
_diffrn_reflns_number 14887
_diffrn_reflns_theta_full 26.00
_diffrn_reflns_theta_max 26.00
_diffrn_reflns_theta_min 1.42
_exptl_absorpt_coefficient_mu 0.618
_exptl_absorpt_correction_T_max 0.946
_exptl_absorpt_correction_T_min 0.923
_exptl_absorpt_correction_type multi-scan
_exptl_absorpt_process_details SADABS
_exptl_crystal_colour green
_exptl_crystal_density_diffrn 1.450
_exptl_crystal_density_meas ?
_exptl_crystal_density_method .
_exptl_crystal_description square
_exptl_crystal_F_000 527
_exptl_crystal_size_max 0.13
_exptl_crystal_size_mid 0.13
_exptl_crystal_size_min 0.09
_refine_diff_density_max 0.322
_refine_diff_density_min -0.405
_refine_diff_density_rms 0.055
_refine_ls_extinction_method none
_refine_ls_goodness_of_fit_ref 0.991
_refine_ls_hydrogen_treatment constr
_refine_ls_matrix_type full
_refine_ls_number_parameters 322
_refine_ls_number_reflns 4555
_refine_ls_number_restraints 0
_refine_ls_restrained_S_all 0.991
_refine_ls_R_factor_all 0.0833
_refine_ls_R_factor_gt 0.0441
_refine_ls_shift/su_max 0.001
_refine_ls_shift/su_mean 0.000
_refine_ls_structure_factor_coef Fsqd
_refine_ls_weighting_details 'calc w=1/[\s^2^(Fo^2^)+(0.0588P)^2^+0.0000P] where P=(Fo^2^+2Fc^2^)/3'
_refine_ls_weighting_scheme calc
_refine_ls_wR_factor_gt 0.1016
_refine_ls_wR_factor_ref 0.1127
_reflns_number_gt 3076
_reflns_number_total 4555
_reflns_threshold_expression >2sigma(I)
_cod_data_source_file b906285h.txt
_cod_data_source_block 5
_cod_depositor_comments
;
The following automatic conversions were performed:
'_symmetry_cell_setting' value 'Triclinic' changed to 'triclinic'
according to '/home/saulius/struct/CIF-dictionaries/cif_core.dic'
dictionary named 'cif_core.dic' version 2.4.1 from 2010-06-29.

Automatic conversion script
Id: cif_fix_enum 1527 2010-12-29 10:47:43Z saulius 
;
_cod_original_sg_symbol_H-M P-1
_cod_database_code 7201235

loop_
_symmetry_equiv_pos_as_xyz
'x, y, z'
'-x, -y, -z'

loop_
_atom_site_label
_atom_site_type_symbol
_atom_site_fract_x
_atom_site_fract_y
_atom_site_fract_z
_atom_site_U_iso_or_equiv
_atom_site_adp_type
_atom_site_occupancy
_atom_site_symmetry_multiplicity
_atom_site_calc_flag
_atom_site_refinement_flags
_atom_site_disorder_assembly
_atom_site_disorder_group
Cu1 Cu 0.5000 0.0000 0.5000 0.03756(17) Uani 1 2 d S . .
S100 S 0.66794(13) 0.12590(11) 0.19107(6) 0.0704(3) Uani 1 1 d . . .
N100 N 0.6095(3) -0.0049(3) 0.37781(15) 0.0415(6) Uani 1 1 d . . .
C100 C 0.6351(3) 0.0494(3) 0.29981(19) 0.0365(7) Uani 1 1 d . . .
N11 N 0.2917(3) -0.0697(2) 0.46134(14) 0.0322(5) Uani 1 1 d . . .
N12 N 0.0814(3) -0.0361(2) 0.24731(13) 0.0318(5) Uani 1 1 d . . .
H12 H 0.0876 0.0502 0.2204 0.038 Uiso 1 1 calc R . .
C11 C 0.1131(3) -0.0801(2) 0.34320(16) 0.0285(6) Uani 1 1 d . . .
C12 C 0.2504(3) -0.0361(3) 0.37200(17) 0.0317(6) Uani 1 1 d . . .
H12A H 0.3181 0.0196 0.3275 0.038 Uiso 1 1 calc R . .
C13 C 0.1937(3) -0.1522(3) 0.52399(18) 0.0370(7) Uani 1 1 d . . .
H13 H 0.2210 -0.1783 0.5859 0.044 Uiso 1 1 calc R . .
C14 C 0.0547(3) -0.1994(3) 0.49997(18) 0.0392(7) Uani 1 1 d . . .
H14 H -0.0106 -0.2562 0.5453 0.047 Uiso 1 1 calc R . .
C15 C 0.0116(3) -0.1625(3) 0.40815(18) 0.0356(6) Uani 1 1 d . . .
H15 H -0.0831 -0.1925 0.3909 0.043 Uiso 1 1 calc R . .
O20 O 0.0252(3) -0.24429(18) 0.22775(12) 0.0458(5) Uani 1 1 d . . .
C20 C 0.0421(3) -0.1208(3) 0.19579(17) 0.0302(6) Uani 1 1 d . . .
C21 C 0.0221(3) -0.0550(2) 0.09417(16) 0.0274(6) Uani 1 1 d . . .
C22 C 0.1130(3) 0.0521(3) 0.04430(17) 0.0321(6) Uani 1 1 d . . .
H22 H 0.1898 0.0871 0.0738 0.038 Uiso 1 1 calc R . .
C23 C -0.0905(3) -0.1073(3) 0.04913(17) 0.0317(6) Uani 1 1 d . . .
H23 H -0.1513 -0.1803 0.0822 0.038 Uiso 1 1 calc R . .
N31 N 0.4019(3) 0.2582(2) 0.42964(15) 0.0406(6) Uani 1 1 d . . .
N32 N 0.1790(3) 0.4655(2) 0.22928(14) 0.0342(5) Uani 1 1 d . . .
H32 H 0.1653 0.5529 0.2054 0.041 Uiso 1 1 calc R . .
C31 C 0.2455(3) 0.4229(3) 0.31822(17) 0.0312(6) Uani 1 1 d . . .
C32 C 0.3449(3) 0.3022(3) 0.34477(18) 0.0363(6) Uani 1 1 d . . .
H32A H 0.3729 0.2497 0.3014 0.044 Uiso 1 1 calc R . .
C33 C 0.3669(4) 0.3381(3) 0.4886(2) 0.0475(8) Uani 1 1 d . . .
H33 H 0.4063 0.3087 0.5479 0.057 Uiso 1 1 calc R . .
C34 C 0.2761(4) 0.4610(3) 0.4671(2) 0.0555(9) Uani 1 1 d . . .
H34 H 0.2573 0.5147 0.5103 0.067 Uiso 1 1 calc R . .
C35 C 0.2127(4) 0.5045(3) 0.3806(2) 0.0471(8) Uani 1 1 d . . .
H35 H 0.1489 0.5873 0.3646 0.056 Uiso 1 1 calc R . .
O40 O 0.1554(3) 0.25344(19) 0.20477(14) 0.0500(6) Uani 1 1 d . . .
C40 C 0.1356(3) 0.3797(3) 0.17897(18) 0.0328(6) Uani 1 1 d . . .
C41 C 0.0632(3) 0.4463(3) 0.08731(17) 0.0302(6) Uani 1 1 d . . .
C42 C 0.0980(3) 0.5782(3) 0.03585(18) 0.0345(6) Uani 1 1 d . . .
H42 H 0.1640 0.6312 0.0596 0.041 Uiso 1 1 calc R . .
C43 C -0.0347(3) 0.3694(3) 0.05057(17) 0.0347(6) Uani 1 1 d . . .
H43 H -0.0583 0.2810 0.0845 0.042 Uiso 1 1 calc R . .
N200 N 0.7885(5) 0.4469(4) 0.3196(2) 0.0902(11) Uani 1 1 d . . .
C200 C 0.7123(5) 0.5199(4) 0.2649(2) 0.0631(10) Uani 1 1 d . . .
C201 C 0.6216(4) 0.6141(3) 0.1937(2) 0.0474(8) Uani 1 1 d . . .
C202 C 0.6106(4) 0.5843(4) 0.1090(2) 0.0601(9) Uani 1 1 d . . .
H202 H 0.6559 0.5007 0.0986 0.072 Uiso 1 1 calc R . .
C203 C 0.5316(4) 0.6797(4) 0.0390(2) 0.0673(10) Uani 1 1 d . . .
H203 H 0.5265 0.6610 -0.0191 0.081 Uiso 1 1 calc R . .
C204 C 0.4614(4) 0.8006(4) 0.0549(3) 0.0619(9) Uani 1 1 d . . .
H204 H 0.4074 0.8640 0.0079 0.074 Uiso 1 1 calc R . .
C205 C 0.4704(4) 0.8288(4) 0.1401(3) 0.0662(10) Uani 1 1 d . . .
H205 H 0.4218 0.9111 0.1509 0.079 Uiso 1 1 calc R . .
C206 C 0.5500(4) 0.7372(4) 0.2090(2) 0.0608(9) Uani 1 1 d . . .
H206 H 0.5562 0.7575 0.2665 0.073 Uiso 1 1 calc R . .

loop_
_atom_site_aniso_label
_atom_site_aniso_U_11
_atom_site_aniso_U_22
_atom_site_aniso_U_33
_atom_site_aniso_U_23
_atom_site_aniso_U_13
_atom_site_aniso_U_12
Cu1 0.0367(3) 0.0576(3) 0.0194(3) -0.0083(2) -0.0045(2) -0.0098(2)
S100 0.0805(7) 0.0859(7) 0.0326(5) 0.0017(4) 0.0115(4) 0.0019(6)
N100 0.0401(14) 0.0601(16) 0.0245(13) -0.0091(11) -0.0042(11) -0.0062(12)
C100 0.0291(15) 0.0496(18) 0.0332(16) -0.0152(14) -0.0037(12) 0.0006(13)
N11 0.0348(12) 0.0389(13) 0.0199(11) 0.0006(9) -0.0073(9) -0.0036(10)
N12 0.0448(14) 0.0264(11) 0.0222(11) 0.0021(9) -0.0148(10) -0.0027(10)
C11 0.0327(14) 0.0292(14) 0.0218(13) -0.0024(11) -0.0073(11) 0.0016(11)
C12 0.0326(15) 0.0364(15) 0.0221(13) 0.0021(11) -0.0049(11) -0.0042(12)
C13 0.0448(17) 0.0411(16) 0.0219(14) 0.0008(12) -0.0054(12) -0.0076(13)
C14 0.0430(17) 0.0478(17) 0.0246(14) -0.0015(13) -0.0007(12) -0.0138(14)
C15 0.0331(15) 0.0423(16) 0.0325(15) -0.0088(13) -0.0061(12) -0.0060(12)
O20 0.0775(15) 0.0275(11) 0.0302(10) 0.0020(8) -0.0151(10) -0.0074(10)
C20 0.0335(15) 0.0295(15) 0.0265(14) -0.0036(12) -0.0076(11) 0.0001(11)
C21 0.0331(14) 0.0266(13) 0.0211(13) -0.0034(11) -0.0073(11) 0.0038(11)
C22 0.0365(15) 0.0342(15) 0.0263(14) -0.0049(12) -0.0127(12) -0.0038(12)
C23 0.0381(15) 0.0317(14) 0.0250(14) -0.0034(11) -0.0057(12) -0.0073(12)
N31 0.0442(14) 0.0472(14) 0.0306(13) -0.0082(11) -0.0138(11) 0.0041(11)
N32 0.0514(14) 0.0253(11) 0.0238(12) 0.0007(9) -0.0119(10) -0.0012(10)
C31 0.0367(15) 0.0327(14) 0.0226(13) -0.0016(11) -0.0061(11) -0.0054(12)
C32 0.0391(16) 0.0412(16) 0.0296(15) -0.0111(13) -0.0087(12) 0.0057(13)
C33 0.061(2) 0.0529(19) 0.0302(16) -0.0079(14) -0.0215(14) -0.0021(16)
C34 0.090(3) 0.0480(19) 0.0337(17) -0.0183(15) -0.0190(17) 0.0065(18)
C35 0.069(2) 0.0347(16) 0.0376(17) -0.0090(13) -0.0191(15) 0.0097(15)
O40 0.0795(16) 0.0262(11) 0.0446(12) -0.0013(9) -0.0334(11) 0.0005(10)
C40 0.0363(15) 0.0334(15) 0.0277(14) -0.0046(12) -0.0078(12) 0.0003(12)
C41 0.0358(15) 0.0304(14) 0.0237(13) -0.0055(11) -0.0055(11) 0.0022(12)
C42 0.0430(16) 0.0321(15) 0.0306(15) -0.0076(12) -0.0104(12) -0.0067(12)
C43 0.0471(17) 0.0276(14) 0.0272(14) -0.0012(12) -0.0072(12) -0.0027(12)
N200 0.112(3) 0.080(2) 0.063(2) 0.0112(19) -0.015(2) 0.004(2)
C200 0.075(3) 0.061(2) 0.048(2) -0.0024(19) 0.0010(19) -0.006(2)
C201 0.0461(18) 0.0539(19) 0.0364(17) -0.0003(15) 0.0023(14) -0.0065(15)
C202 0.064(2) 0.061(2) 0.059(2) -0.0247(19) -0.0084(18) 0.0087(18)
C203 0.061(2) 0.094(3) 0.051(2) -0.024(2) -0.0122(18) 0.001(2)
C204 0.048(2) 0.072(2) 0.060(2) -0.0034(19) -0.0146(17) 0.0030(18)
C205 0.062(2) 0.062(2) 0.074(3) -0.017(2) -0.009(2) 0.0127(19)
C206 0.068(2) 0.070(2) 0.046(2) -0.0216(18) -0.0006(17) 0.0052(19)

loop_
_atom_type_symbol
_atom_type_description
_atom_type_scat_dispersion_real
_atom_type_scat_dispersion_imag
_atom_type_scat_source
C C 0.0033 0.0016 'International Tables Vol C Tables 4.2.6.8 and 6.1.1.4'
H H 0.0000 0.0000 'International Tables Vol C Tables 4.2.6.8 and 6.1.1.4'
N N 0.0061 0.0033 'International Tables Vol C Tables 4.2.6.8 and 6.1.1.4'
O O 0.0106 0.0060 'International Tables Vol C Tables 4.2.6.8 and 6.1.1.4'
S S 0.1246 0.1234 'International Tables Vol C Tables 4.2.6.8 and 6.1.1.4'
Cu Cu 0.3201 1.2651 'International Tables Vol C Tables 4.2.6.8 and 6.1.1.4'

loop_
_geom_angle_atom_site_label_1
_geom_angle_atom_site_label_2
_geom_angle_atom_site_label_3
_geom_angle
_geom_angle_site_symmetry_1
_geom_angle_site_symmetry_3
_geom_angle_publ_flag
N100 Cu1 N100 180.0 2_656 . ?
N100 Cu1 N11 90.22(9) 2_656 . ?
N100 Cu1 N11 89.78(9) . . ?
N100 Cu1 N11 89.78(9) 2_656 2_656 ?
N100 Cu1 N11 90.22(9) . 2_656 ?
N11 Cu1 N11 180.0 . 2_656 ?
C100 N100 Cu1 148.9(2) . . ?
N100 C100 S100 179.2(3) . . ?
C13 N11 C12 117.3(2) . . ?
C13 N11 Cu1 121.39(17) . . ?
C12 N11 Cu1 121.31(17) . . ?
C20 N12 C11 124.1(2) . . ?
C15 C11 C12 119.1(2) . . ?
C15 C11 N12 122.9(2) . . ?
C12 C11 N12 118.0(2) . . ?
N11 C12 C11 123.3(2) . . ?
N11 C13 C14 122.4(2) . . ?
C13 C14 C15 119.9(3) . . ?
C11 C15 C14 118.0(3) . . ?
O20 C20 N12 123.3(2) . . ?
O20 C20 C21 121.0(2) . . ?
N12 C20 C21 115.7(2) . . ?
C22 C21 C23 119.3(2) . . ?
C22 C21 C20 122.9(2) . . ?
C23 C21 C20 117.8(2) . . ?
C21 C22 C23 120.2(2) . 2 ?
C22 C23 C21 120.5(2) 2 . ?
C33 N31 C32 117.4(2) . . ?
C40 N32 C31 125.3(2) . . ?
C35 C31 C32 118.3(2) . . ?
C35 C31 N32 119.2(2) . . ?
C32 C31 N32 122.5(2) . . ?
N31 C32 C31 122.9(2) . . ?
N31 C33 C34 123.6(3) . . ?
C33 C34 C35 119.1(3) . . ?
C31 C35 C34 118.5(3) . . ?
O40 C40 N32 122.8(2) . . ?
O40 C40 C41 120.5(2) . . ?
N32 C40 C41 116.7(2) . . ?
C43 C41 C42 119.0(2) . . ?
C43 C41 C40 118.1(2) . . ?
C42 C41 C40 122.9(2) . . ?
C43 C42 C41 120.0(2) 2_565 . ?
C41 C43 C42 121.0(2) . 2_565 ?
N200 C200 C201 177.8(4) . . ?
C202 C201 C206 119.6(3) . . ?
C202 C201 C200 120.0(3) . . ?
C206 C201 C200 120.3(3) . . ?
C201 C202 C203 119.5(3) . . ?
C204 C203 C202 120.3(3) . . ?
C203 C204 C205 119.9(3) . . ?
C206 C205 C204 120.5(3) . . ?
C205 C206 C201 120.1(3) . . ?

loop_
_geom_bond_atom_site_label_1
_geom_bond_atom_site_label_2
_geom_bond_distance
_geom_bond_site_symmetry_2
_geom_bond_publ_flag
Cu1 N100 1.968(2) 2_656 ?
Cu1 N100 1.968(2) . ?
Cu1 N11 2.067(2) . ?
Cu1 N11 2.067(2) 2_656 ?
S100 C100 1.616(3) . ?
N100 C100 1.160(3) . ?
N11 C13 1.342(3) . ?
N11 C12 1.346(3) . ?
N12 C20 1.345(3) . ?
N12 C11 1.418(3) . ?
C11 C15 1.376(3) . ?
C11 C12 1.375(3) . ?
C13 C14 1.372(4) . ?
C14 C15 1.385(4) . ?
O20 C20 1.223(3) . ?
C20 C21 1.503(3) . ?
C21 C22 1.379(3) . ?
C21 C23 1.385(3) . ?
C22 C23 1.379(3) 2 ?
C23 C22 1.379(3) 2 ?
N31 C33 1.324(3) . ?
N31 C32 1.333(3) . ?
N32 C40 1.351(3) . ?
N32 C31 1.418(3) . ?
C31 C35 1.375(4) . ?
C31 C32 1.389(4) . ?
C33 C34 1.363(4) . ?
C34 C35 1.377(4) . ?
O40 C40 1.226(3) . ?
C40 C41 1.501(4) . ?
C41 C43 1.382(3) . ?
C41 C42 1.390(4) . ?
C42 C43 1.382(4) 2_565 ?
C43 C42 1.382(4) 2_565 ?
N200 C200 1.136(4) . ?
C200 C201 1.438(5) . ?
C201 C202 1.372(4) . ?
C201 C206 1.382(4) . ?
C202 C203 1.385(5) . ?
C203 C204 1.363(5) . ?
C204 C205 1.369(5) . ?
C205 C206 1.360(5) . ?
